data_4126111
loop_
_publ_author_name
'Mian, Mohammad Rasel'
'Iguchi, Hiroaki'
'Takaishi, Shinya'
'Murasugi, Hideaki'
'Miyamoto, Tatsuya'
'Okamoto, Hiroshi'
'Tanaka, Hisaaki'
'Kuroda, Shin-Ichi'
'Breedlove, Brian K.'
'Yamashita, Masahiro'

_publ_section_title
;
 Multiple-Hydrogen-Bond Approach to Uncommon Pd(III) Oxidation State: A
 Pd-Br Chain with High Conductivity and Thermal Stability.
;
_journal_issue 19
_journal_name_full 'Journal of the American Chemical Society'
_journal_page_first 6562
_journal_page_last 6565
_journal_paper_doi 10.1021/jacs.7b02558
_journal_volume 139
_journal_year 2017
_chemical_absolute_configuration syn
_chemical_formula_sum 'C8 H24 Br3 N4 O4 Pd'
_chemical_formula_weight 586.44
_chemical_name_systematic
; 
 ? 
;
_space_group_IT_number 5
_symmetry_cell_setting monoclinic
_symmetry_space_group_name_Hall 'C 2y'
_symmetry_space_group_name_H-M 'C 1 2 1'
_atom_sites_solution_hydrogens geom
_atom_sites_solution_primary direct
_atom_sites_solution_secondary difmap
_audit_creation_method SHELXL-97
_cell_angle_alpha 90.00
_cell_angle_beta 100.931(3)
_cell_angle_gamma 90.00
_cell_formula_units_Z 2
_cell_length_a 22.3078(18)
_cell_length_b 5.2074(4)
_cell_length_c 7.3670(6)
_cell_measurement_reflns_used 2152
_cell_measurement_temperature 323(2)
_cell_measurement_theta_max 32.32
_cell_measurement_theta_min 2.82
_cell_volume 840.26(12)
_computing_cell_refinement 'Bruker SAINT'
_computing_data_collection 'Bruker APEX2'
_computing_data_reduction 'Bruker SAINT'
_computing_molecular_graphics 'Bruker SHELXTL'
_computing_publication_material 'Bruker SHELXTL'
_computing_structure_refinement 'SHELXL-2014 (Sheldrick 2014)'
_computing_structure_solution 'SHELXS-97 (Sheldrick, 1990)'
_diffrn_ambient_temperature 323(2)
_diffrn_measured_fraction_theta_full 0.998
_diffrn_measured_fraction_theta_max 0.998
_diffrn_measurement_device_type 'Bruker APEX-II CCD'
_diffrn_measurement_method 'phi and omega scans'
_diffrn_radiation_monochromator graphite
_diffrn_radiation_source 'fine-focus sealed tube'
_diffrn_radiation_type MoK\a
_diffrn_radiation_wavelength 0.71073
_diffrn_reflns_av_R_equivalents 0.0286
_diffrn_reflns_av_sigmaI/netI 0.0597
_diffrn_reflns_limit_h_max 33
_diffrn_reflns_limit_h_min -23
_diffrn_reflns_limit_k_max 7
_diffrn_reflns_limit_k_min -7
_diffrn_reflns_limit_l_max 11
_diffrn_reflns_limit_l_min -10
_diffrn_reflns_number 4853
_diffrn_reflns_theta_full 32.55
_diffrn_reflns_theta_max 32.55
_diffrn_reflns_theta_min 1.86
_exptl_absorpt_coefficient_mu 8.253
_exptl_absorpt_correction_T_max 0.6830
_exptl_absorpt_correction_T_min 0.4862
_exptl_absorpt_correction_type multi-scan
_exptl_absorpt_process_details 'SADABS (Sheldrick, 1997)'
_exptl_crystal_colour brown
_exptl_crystal_density_diffrn 2.318
_exptl_crystal_density_method 'not measured'
_exptl_crystal_description stick
_exptl_crystal_F_000 566
_exptl_crystal_size_max 0.38
_exptl_crystal_size_mid 0.05
_exptl_crystal_size_min 0.05
_refine_diff_density_max 1.319
_refine_diff_density_min -1.520
_refine_diff_density_rms 0.160
_refine_ls_abs_structure_details 'Flack H D (1983), Acta Cryst. A39, 876-881'
_refine_ls_abs_structure_Flack 0.02(2)
_refine_ls_extinction_method none
_refine_ls_goodness_of_fit_ref 1.027
_refine_ls_hydrogen_treatment mixed
_refine_ls_matrix_type full
_refine_ls_number_parameters 94
_refine_ls_number_reflns 2786
_refine_ls_number_restraints 1
_refine_ls_restrained_S_all 1.027
_refine_ls_R_factor_all 0.0631
_refine_ls_R_factor_gt 0.0390
_refine_ls_shift/su_max 0.000
_refine_ls_shift/su_mean 0.000
_refine_ls_structure_factor_coef Fsqd
_refine_ls_weighting_details 'calc w=1/[\s^2^(Fo^2^)+(0.0251P)^2^+1.5196P] where P=(Fo^2^+2Fc^2^)/3'
_refine_ls_weighting_scheme calc
_refine_ls_wR_factor_gt 0.0707
_refine_ls_wR_factor_ref 0.0780
_reflns_number_gt 2156
_reflns_number_total 2786
_reflns_threshold_expression >2sigma(I)
_cod_data_source_file ja7b02558_si_001.cif
_cod_data_source_block pdbrdabdohbr2_323k
_cod_original_cell_volume 840.27(12)
_cod_original_sg_symbol_H-M C2
_cod_database_code 4126111

loop_
_symmetry_equiv_pos_as_xyz
'x, y, z'
'-x, y, -z'
'x+1/2, y+1/2, z'
'-x+1/2, y+1/2, -z'

loop_
_atom_site_label
_atom_site_type_symbol
_atom_site_fract_x
_atom_site_fract_y
_atom_site_fract_z
_atom_site_U_iso_or_equiv
_atom_site_adp_type
_atom_site_occupancy
_atom_site_symmetry_multiplicity
_atom_site_calc_flag
_atom_site_refinement_flags
Pd1 Pd 0.0000 0.01441(16) 0.0000 0.01344(9) Uani 1 2 d S
Br1 Br 0.0000 0.5148(3) 0.0000 0.02329(13) Uani 1 2 d S
Br2 Br 0.08694(3) 0.5093(4) -0.46311(7) 0.05082(17) Uani 1 1 d .
N1 N 0.06766(14) 0.0132(18) -0.1531(4) 0.0192(6) Uani 1 1 d .
H1 H 0.0697 -0.1425 -0.2046 0.023 Uiso 1 1 calc R
H2 H 0.0590 0.1296 -0.2447 0.023 Uiso 1 1 calc R
N2 N 0.07247(14) 0.0080(18) 0.2180(4) 0.0188(6) Uani 1 1 d .
H3 H 0.0760 0.1620 0.2745 0.023 Uiso 1 1 calc R
H4 H 0.0658 -0.1107 0.3007 0.023 Uiso 1 1 calc R
C1 C 0.1810(2) -0.008(3) -0.1248(7) 0.045(2) Uani 1 1 d .
H5 H 0.1742 0.0557 -0.2508 0.054 Uiso 1 1 calc R
H6 H 0.2187 0.0665 -0.0586 0.054 Uiso 1 1 calc R
C2 C 0.1280(2) 0.0763(9) -0.0329(7) 0.0241(12) Uani 1 1 d .
H7 H 0.1305 0.2625 -0.0139 0.029 Uiso 1 1 calc R
C3 C 0.1302(2) -0.0532(9) 0.1528(7) 0.0242(11) Uani 1 1 d .
H8 H 0.1297 -0.2387 0.1299 0.029 Uiso 1 1 calc R
C4 C 0.1862(2) 0.001(3) 0.2949(7) 0.0392(14) Uani 1 1 d .
H9 H 0.1817 -0.0717 0.4130 0.047 Uiso 1 1 calc R
H10 H 0.2215 -0.0773 0.2581 0.047 Uiso 1 1 calc R
O1 O 0.1866(2) -0.2715(10) -0.1265(7) 0.0604(16) Uani 1 1 d .
H11 H 0.1644 -0.3298 -0.2188 0.091 Uiso 1 1 calc R
O2 O 0.1946(3) 0.2826(13) 0.3121(8) 0.0715(17) Uani 1 1 d .
H12 H 0.1986 0.3242 0.4210 0.107 Uiso 1 1 calc R

loop_
_atom_site_aniso_label
_atom_site_aniso_U_11
_atom_site_aniso_U_22
_atom_site_aniso_U_33
_atom_site_aniso_U_23
_atom_site_aniso_U_13
_atom_site_aniso_U_12
Pd1 0.01675(19) 0.00897(16) 0.01480(17) 0.000 0.00349(14) 0.000
Br1 0.0299(3) 0.0130(2) 0.0269(3) 0.000 0.0051(2) 0.000
Br2 0.0818(4) 0.0362(3) 0.0336(2) -0.0005(8) 0.0087(3) -0.0012(9)
N1 0.0221(15) 0.0186(14) 0.0180(13) -0.001(5) 0.0066(12) -0.004(5)
N2 0.0221(15) 0.0152(15) 0.0188(13) -0.001(4) 0.0029(12) 0.000(4)
C1 0.025(2) 0.075(6) 0.036(2) 0.003(6) 0.007(2) -0.021(5)
C2 0.022(2) 0.025(3) 0.027(2) -0.0040(18) 0.0084(19) -0.0053(17)
C3 0.019(2) 0.027(3) 0.026(2) 0.0005(18) 0.0022(19) -0.0002(17)
C4 0.024(2) 0.057(4) 0.034(2) 0.001(7) 0.0000(19) 0.009(6)
O1 0.046(3) 0.077(4) 0.055(3) -0.019(3) 0.001(2) 0.030(3)
O2 0.061(3) 0.096(5) 0.056(3) -0.030(3) 0.008(3) -0.037(3)

loop_
_atom_type_symbol
_atom_type_description
_atom_type_scat_dispersion_real
_atom_type_scat_dispersion_imag
_atom_type_scat_source
C C 0.0033 0.0016 'International Tables Vol C Tables 4.2.6.8 and 6.1.1.4'
H H 0.0000 0.0000 'International Tables Vol C Tables 4.2.6.8 and 6.1.1.4'
N N 0.0061 0.0033 'International Tables Vol C Tables 4.2.6.8 and 6.1.1.4'
O O 0.0106 0.0060 'International Tables Vol C Tables 4.2.6.8 and 6.1.1.4'
Br Br -0.2901 2.4595 'International Tables Vol C Tables 4.2.6.8 and 6.1.1.4'
Pd Pd -0.9988 1.0072 'International Tables Vol C Tables 4.2.6.8 and 6.1.1.4'

loop_
_geom_angle_atom_site_label_1
_geom_angle_atom_site_label_2
_geom_angle_atom_site_label_3
_geom_angle
_geom_angle_site_symmetry_1
_geom_angle_site_symmetry_3
N1 Pd1 N1 179.7(5) 2 .
N1 Pd1 N2 82.97(12) 2 2
N1 Pd1 N2 97.03(12) . 2
N1 Pd1 N2 97.03(12) 2 .
N1 Pd1 N2 82.97(12) . .
N2 Pd1 N2 178.1(5) 2 .
N1 Pd1 Br1 89.8(3) 2 1_545
N1 Pd1 Br1 89.8(3) . 1_545
N2 Pd1 Br1 89.1(3) 2 1_545
N2 Pd1 Br1 89.1(3) . 1_545
N1 Pd1 Br1 90.2(3) 2 .
N1 Pd1 Br1 90.2(3) . .
N2 Pd1 Br1 90.9(3) 2 .
N2 Pd1 Br1 90.9(3) . .
Br1 Pd1 Br1 180.0 1_545 .
Pd1 Br1 Pd1 180.0 1_565 .
C2 N1 Pd1 110.3(3) . .
C3 N2 Pd1 110.6(3) . .
O1 C1 C2 111.6(7) . .
N1 C2 C3 107.8(4) . .
N1 C2 C1 110.9(4) . .
C3 C2 C1 112.1(5) . .
N2 C3 C4 113.0(4) . .
N2 C3 C2 108.3(4) . .
C4 C3 C2 115.2(5) . .
O2 C4 C3 108.8(8) . .

loop_
_geom_bond_atom_site_label_1
_geom_bond_atom_site_label_2
_geom_bond_distance
_geom_bond_site_symmetry_2
Pd1 N1 2.048(3) 2
Pd1 N1 2.048(3) .
Pd1 N2 2.052(3) 2
Pd1 N2 2.052(3) .
Pd1 Br1 2.602(2) 1_545
Pd1 Br1 2.606(2) .
Br1 Pd1 2.602(2) 1_565
N1 C2 1.501(6) .
N2 C3 1.491(6) .
C1 O1 1.378(16) .
C1 C2 1.533(8) .
C2 C3 1.518(6) .
C3 C4 1.496(7) .
C4 O2 1.483(18) .

loop_
_geom_torsion_atom_site_label_1
_geom_torsion_atom_site_label_2
_geom_torsion_atom_site_label_3
_geom_torsion_atom_site_label_4
_geom_torsion
_geom_torsion_site_symmetry_1
_geom_torsion_site_symmetry_4
N1 Pd1 Br1 Pd1 46(12) 2 1_565
N1 Pd1 Br1 Pd1 -134(12) . 1_565
N2 Pd1 Br1 Pd1 129(12) 2 1_565
N2 Pd1 Br1 Pd1 -51(12) . 1_565
Br1 Pd1 Br1 Pd1 0(15) 1_545 1_565
N1 Pd1 N1 C2 -103.3(10) 2 .
N2 Pd1 N1 C2 167.4(6) 2 .
N2 Pd1 N1 C2 -14.5(6) . .
Br1 Pd1 N1 C2 -103.5(5) 1_545 .
Br1 Pd1 N1 C2 76.5(5) . .
N1 Pd1 N2 C3 166.9(6) 2 .
N1 Pd1 N2 C3 -12.8(6) . .
N2 Pd1 N2 C3 77.1(5) 2 .
Br1 Pd1 N2 C3 77.1(5) 1_545 .
Br1 Pd1 N2 C3 -102.9(5) . .
Pd1 N1 C2 C3 38.3(6) . .
Pd1 N1 C2 C1 161.4(7) . .
O1 C1 C2 N1 -71.1(7) . .
O1 C1 C2 C3 49.4(6) . .
Pd1 N2 C3 C4 166.1(7) . .
Pd1 N2 C3 C2 37.2(6) . .
N1 C2 C3 N2 -49.1(6) . .
C1 C2 C3 N2 -171.5(6) . .
N1 C2 C3 C4 -176.8(7) . .
C1 C2 C3 C4 60.8(8) . .
N2 C3 C4 O2 -72.6(7) . .
C2 C3 C4 O2 52.7(6) . .
